data_1555523
loop_
_publ_author_name
'Hamel, Jean-Denys'
'Cloutier, M\'elissa'
'Paquin, Jean-Fran\,cois'

_publ_section_title
;
 Exploiting a Difference in Leaving Group Ability: An Approach to
 \b-Substituted Monofluoroalkenes Using gem-Chlorofluoropropenes.
;
_journal_issue 8
_journal_name_full 'Organic letters'
_journal_page_first 1852
_journal_page_last 1855
_journal_paper_doi 10.1021/acs.orglett.6b00590
_journal_volume 18
_journal_year 2016
_chemical_formula_moiety 'C17 H25 F N O, Cl'
_chemical_formula_sum 'C17 H25 Cl F N O'
_chemical_formula_weight 313.85
_space_group_crystal_system monoclinic
_space_group_IT_number 14
_space_group_name_Hall '-P 2ybc'
_space_group_name_H-M_alt 'P 1 21/c 1'
_symmetry_Int_Tables_number 14
_audit_creation_date 2014-10-08
_audit_creation_method
;
Olex2 1.2
(compiled 2014.09.19 svn.r3010 for OlexSys, GUI svn.r4874)
;
_cell_angle_alpha 90
_cell_angle_beta 93.8818(10)
_cell_angle_gamma 90
_cell_formula_units_Z 4
_cell_length_a 13.3762(8)
_cell_length_b 9.6596(6)
_cell_length_c 13.4588(8)
_cell_measurement_reflns_used 9900
_cell_measurement_temperature 150(2)
_cell_measurement_theta_max 28.20
_cell_measurement_theta_min 2.60
_cell_volume 1735.01(18)
_computing_cell_refinement 'SAINT v8.34A (Bruker, 2013)'
_computing_data_reduction 'SAINT v8.34A (Bruker, 2013)'
_computing_molecular_graphics 'Olex2 (Dolomanov et al., 2009)'
_computing_publication_material 'Olex2 (Dolomanov et al., 2009)'
_computing_structure_refinement 'olex2.refine (Bourhis et al., 2013)'
_diffrn_ambient_temperature 150(2)
_diffrn_measured_fraction_theta_full 0.9979
_diffrn_measured_fraction_theta_max 0.9979
_diffrn_measurement_device_type 'Bruker APEX-II CCD'
_diffrn_measurement_method '\f and \w scans'
_diffrn_radiation_type 'Mo K\a'
_diffrn_radiation_wavelength 0.71073
_diffrn_reflns_av_R_equivalents 0.0235
_diffrn_reflns_av_unetI/netI 0.0184
_diffrn_reflns_limit_h_max 17
_diffrn_reflns_limit_h_min -17
_diffrn_reflns_limit_k_max 12
_diffrn_reflns_limit_k_min -12
_diffrn_reflns_limit_l_max 17
_diffrn_reflns_limit_l_min -17
_diffrn_reflns_number 18661
_diffrn_reflns_theta_full 28.2288
_diffrn_reflns_theta_max 28.23
_diffrn_reflns_theta_min 1.53
_diffrn_standards_number 0
_exptl_absorpt_coefficient_mu 0.229
_exptl_absorpt_correction_T_max 0.7457
_exptl_absorpt_correction_T_min 0.6983
_exptl_absorpt_correction_type multi-scan
_exptl_absorpt_process_details
;
SADABS-2014/3 (Bruker,2014) was used for absorption correction.
wR2(int) was 0.0936 before and 0.0367 after correction.
The Ratio of minimum to maximum transmission is 0.9364.
The \l/2 correction factor is 0.00150.
;
_exptl_crystal_colour colourless
_exptl_crystal_density_diffrn 1.2014
_exptl_crystal_description plate
_exptl_crystal_F_000 672.8915
_exptl_crystal_size_max 0.74
_exptl_crystal_size_mid 0.32
_exptl_crystal_size_min 0.16
_refine_diff_density_max 0.3664
_refine_diff_density_min -0.1989
_refine_diff_density_rms 0.0450
_refine_ls_d_res_high 0.7513
_refine_ls_d_res_low 13.3455
_refine_ls_goodness_of_fit_ref 1.0425
_refine_ls_hydrogen_treatment mixed
_refine_ls_matrix_type full
_refine_ls_number_constraints 37
_refine_ls_number_parameters 196
_refine_ls_number_reflns 4270
_refine_ls_number_restraints 0
_refine_ls_restrained_S_all 1.0425
_refine_ls_R_factor_all 0.0384
_refine_ls_R_factor_gt 0.0320
_refine_ls_shift/su_max 0.0007
_refine_ls_shift/su_mean 0.0001
_refine_ls_structure_factor_coef Fsqd
_refine_ls_weighting_details 'w=1/[\s^2^(Fo^2^)+(0.0423P)^2^+0.5329P] where P=(Fo^2^+2Fc^2^)/3'
_refine_ls_weighting_scheme calc
_refine_ls_wR_factor_gt 0.0832
_refine_ls_wR_factor_ref 0.0887
_reflns_Friedel_coverage 0.0
_reflns_limit_h_max 17
_reflns_limit_h_min -17
_reflns_limit_k_max 12
_reflns_limit_k_min 0
_reflns_limit_l_max 17
_reflns_limit_l_min 0
_reflns_number_gt 3689
_reflns_number_total 4270
_reflns_threshold_expression I>=2u(I)
_cod_data_source_file ol6b00590_si_002.cif
_cod_data_source_block JDR1007_0m
_cod_database_code 1555523
_olex2_refinement_description
;
1. Fixed Uiso
 At 1.2 times of:
  All C(H) groups, All C(H,H) groups
 At 1.5 times of:
  All C(H,H,H) groups
2.a Secondary CH2 refined with riding coordinates:
 C1(H1a,H1b), C2(H2a,H2b), C3(H3a,H3b), C4(H4a,H4b), C5(H5a,H5b)
2.b Aromatic/amide H refined with riding coordinates:
 C7(H7), C9(H9), C10(H10), C12(H12), C13(H13)
2.c Idealised Me refined as rotating group:
 C15(H15a,H15b,H15c), C16(H16a,H16b,H16c), C17(H17a,H17b,H17c)
;
_olex2_submission_special_instructions 'No special instructions were received'

loop_
_space_group_symop_id
_space_group_symop_operation_xyz
1 x,y,z
2 -x,y+1/2,-z+1/2
3 -x,-y,-z
4 x,-y-1/2,z-1/2

loop_
_atom_site_label
_atom_site_type_symbol
_atom_site_fract_x
_atom_site_fract_y
_atom_site_fract_z
_atom_site_U_iso_or_equiv
_atom_site_adp_type
_atom_site_occupancy
_atom_site_refinement_flags_posn
Cl1 Cl 0.00123(2) 0.31671(3) 0.404714(19) 0.02832(9) Uani 1.000000 .
O1 O -0.17473(6) 0.38893(9) 0.13361(7) 0.02910(19) Uani 1.000000 .
C1 C -0.18087(9) 0.24327(13) 0.11845(10) 0.0298(3) Uani 1.000000 .
H1a H -0.24288(9) 0.20792(13) 0.14567(10) 0.0357(3) Uiso 1.000000 R
H1b H -0.18480(9) 0.22359(13) 0.04610(10) 0.0357(3) Uiso 1.000000 R
C2 C -0.09145(8) 0.16852(11) 0.16798(8) 0.0222(2) Uani 1.000000 .
H2a H -0.08988(8) 0.18227(11) 0.24096(8) 0.0267(3) Uiso 1.000000 R
H2b H -0.09729(8) 0.06803(11) 0.15434(8) 0.0267(3) Uiso 1.000000 R
N1 N 0.00339(6) 0.22273(9) 0.12931(6) 0.01615(17) Uani 1.000000 .
H1 H 0.0025(10) 0.2021(15) 0.0644(11) 0.028(4) Uiso 1.000000 .
C3 C 0.00636(8) 0.37757(10) 0.13797(8) 0.0193(2) Uani 1.000000 .
H3a H 0.01301(8) 0.40440(10) 0.20910(8) 0.0231(2) Uiso 1.000000 R
H3b H 0.06523(8) 0.41385(10) 0.10553(8) 0.0231(2) Uiso 1.000000 R
C4 C -0.08852(8) 0.43951(11) 0.08890(8) 0.0230(2) Uani 1.000000 .
H4a H -0.09336(8) 0.41603(11) 0.01714(8) 0.0276(3) Uiso 1.000000 R
H4b H -0.08583(8) 0.54160(11) 0.09506(8) 0.0276(3) Uiso 1.000000 R
C5 C 0.09377(8) 0.15390(11) 0.18130(8) 0.0188(2) Uani 1.000000 .
H5a H 0.10339(8) 0.18966(11) 0.25022(8) 0.0225(2) Uiso 1.000000 R
H5b H 0.08180(8) 0.05295(11) 0.18498(8) 0.0225(2) Uiso 1.000000 R
C6 C 0.18731(8) 0.17975(11) 0.12794(8) 0.0201(2) Uani 1.000000 .
C7 C 0.21157(9) 0.07944(13) 0.06654(9) 0.0291(3) Uani 1.000000 .
H7 H 0.16992(9) -0.00016(13) 0.06017(9) 0.0349(3) Uiso 1.000000 R
F1 F 0.29308(6) 0.08606(9) 0.01279(7) 0.0446(2) Uani 1.000000 .
C8 C 0.24586(8) 0.30932(11) 0.14405(8) 0.0198(2) Uani 1.000000 .
C9 C 0.28062(8) 0.38332(12) 0.06407(8) 0.0254(2) Uani 1.000000 .
H9 H 0.26492(8) 0.35180(12) -0.00201(8) 0.0305(3) Uiso 1.000000 R
C10 C 0.33755(9) 0.50178(13) 0.07983(9) 0.0284(3) Uani 1.000000 .
H10 H 0.35864(9) 0.55147(13) 0.02403(9) 0.0341(3) Uiso 1.000000 R
C11 C 0.36490(8) 0.55040(12) 0.17578(9) 0.0247(2) Uani 1.000000 .
C12 C 0.32814(8) 0.47792(11) 0.25503(9) 0.0229(2) Uani 1.000000 .
H12 H 0.34418(8) 0.50920(11) 0.32111(9) 0.0275(3) Uiso 1.000000 R
C13 C 0.26842(8) 0.36067(11) 0.23969(8) 0.0214(2) Uani 1.000000 .
H13 H 0.24277(8) 0.31516(11) 0.29514(8) 0.0256(3) Uiso 1.000000 R
C14 C 0.43254(10) 0.67822(13) 0.18920(11) 0.0327(3) Uani 1.000000 .
C15 C 0.46731(10) 0.70454(14) 0.29832(11) 0.0378(3) Uani 1.000000 .
H15a H 0.40908(13) 0.7246(11) 0.3364(2) 0.0568(5) Uiso 1.000000 GR
H15b H 0.5018(7) 0.6222(4) 0.3259(3) 0.0568(5) Uiso 1.000000 GR
H15c H 0.5133(6) 0.7836(7) 0.30252(13) 0.0568(5) Uiso 1.000000 GR
C16 C 0.37463(14) 0.80546(15) 0.14892(15) 0.0550(5) Uani 1.000000 .
H16a H 0.3561(9) 0.7928(6) 0.0778(3) 0.0826(7) Uiso 1.000000 GR
H16b H 0.3139(5) 0.8171(8) 0.1849(7) 0.0826(7) Uiso 1.000000 GR
H16c H 0.4169(4) 0.8880(3) 0.1583(9) 0.0826(7) Uiso 1.000000 GR
C17 C 0.52648(12) 0.65634(19) 0.13076(14) 0.0542(5) Uani 1.000000 .
H17a H 0.5630(6) 0.5745(8) 0.1566(7) 0.0813(7) Uiso 1.000000 GR
H17b H 0.50630(14) 0.6427(14) 0.0601(2) 0.0813(7) Uiso 1.000000 GR
H17c H 0.5699(5) 0.7379(6) 0.1385(8) 0.0813(7) Uiso 1.000000 GR

loop_
_atom_site_aniso_label
_atom_site_aniso_U_11
_atom_site_aniso_U_22
_atom_site_aniso_U_33
_atom_site_aniso_U_12
_atom_site_aniso_U_13
_atom_site_aniso_U_23
Cl1 0.04938(19) 0.02215(14) 0.01345(13) 0.00539(11) 0.00232(11) 0.00137(9)
O1 0.0261(4) 0.0261(4) 0.0361(5) 0.0044(3) 0.0087(3) 0.0028(3)
C1 0.0205(5) 0.0276(6) 0.0414(7) -0.0035(4) 0.0030(5) 0.0023(5)
C2 0.0220(5) 0.0199(5) 0.0253(5) -0.0051(4) 0.0057(4) 0.0020(4)
N1 0.0197(4) 0.0158(4) 0.0131(4) -0.0023(3) 0.0016(3) -0.0011(3)
C3 0.0251(5) 0.0139(4) 0.0187(5) -0.0027(4) 0.0010(4) 0.0006(4)
C4 0.0272(5) 0.0194(5) 0.0226(5) 0.0010(4) 0.0026(4) 0.0024(4)
C5 0.0222(5) 0.0162(5) 0.0177(5) -0.0014(4) -0.0005(4) 0.0012(4)
C6 0.0199(5) 0.0201(5) 0.0199(5) -0.0002(4) -0.0004(4) 0.0003(4)
C7 0.0289(6) 0.0265(6) 0.0324(6) 0.0002(5) 0.0062(5) -0.0063(5)
F1 0.0424(5) 0.0411(5) 0.0532(5) 0.0031(4) 0.0242(4) -0.0132(4)
C8 0.0161(5) 0.0191(5) 0.0242(5) 0.0013(4) 0.0002(4) -0.0007(4)
C9 0.0243(5) 0.0284(6) 0.0237(5) -0.0020(4) 0.0017(4) 0.0002(4)
C10 0.0263(6) 0.0278(6) 0.0314(6) -0.0043(5) 0.0044(5) 0.0050(5)
C11 0.0165(5) 0.0204(5) 0.0370(6) 0.0002(4) 0.0019(4) -0.0013(4)
C12 0.0191(5) 0.0217(5) 0.0278(5) 0.0010(4) 0.0002(4) -0.0047(4)
C13 0.0197(5) 0.0215(5) 0.0230(5) 0.0005(4) 0.0016(4) -0.0004(4)
C14 0.0273(6) 0.0247(6) 0.0467(8) -0.0076(5) 0.0062(5) -0.0030(5)
C15 0.0277(6) 0.0329(7) 0.0529(8) -0.0103(5) 0.0024(6) -0.0112(6)
C16 0.0635(11) 0.0242(7) 0.0756(12) -0.0095(7) -0.0085(9) 0.0080(7)
C17 0.0386(8) 0.0606(10) 0.0658(11) -0.0269(7) 0.0213(8) -0.0197(8)

loop_
_atom_type_symbol
_atom_type_scat_dispersion_real
_atom_type_scat_dispersion_imag
_atom_type_scat_Cromer_Mann_a1
_atom_type_scat_Cromer_Mann_a2
_atom_type_scat_Cromer_Mann_a3
_atom_type_scat_Cromer_Mann_a4
_atom_type_scat_Cromer_Mann_b1
_atom_type_scat_Cromer_Mann_b2
_atom_type_scat_Cromer_Mann_b3
_atom_type_scat_Cromer_Mann_b4
_atom_type_scat_Cromer_Mann_c
_atom_type_scat_source
_atom_type_scat_dispersion_source
C 0.00347 0.00161 2.31000 1.02000 1.58860 0.86500 20.84390 10.20750 0.56870 51.65120 0.215599998832 'International Tables Volume C Table 6.1.1.4 (pp. 500-502)' 'Henke, Gullikson and Davis, At. Data and Nucl. Data Tables, 1993, 54, 2'
Cl 0.14873 0.16029 11.46040 7.19640 6.25560 1.64550 0.01040 1.16620 18.51940 47.77840 -9.55739974976 'International Tables Volume C Table 6.1.1.4 (pp. 500-502)' 'Henke, Gullikson and Davis, At. Data and Nucl. Data Tables, 1993, 54, 2'
H 0.00000 0.00000 0.49300 0.32291 0.14019 0.04081 10.51090 26.12570 3.14236 57.79970 0.0030380000826 'International Tables Volume C Table 6.1.1.4 (pp. 500-502)' 'Henke, Gullikson and Davis, At. Data and Nucl. Data Tables, 1993, 54, 2'
F 0.01794 0.01033 3.53920 2.64120 1.51700 1.02430 10.28250 4.29440 0.26150 26.14760 0.277599990368 'International Tables Volume C Table 6.1.1.4 (pp. 500-502)' 'Henke, Gullikson and Davis, At. Data and Nucl. Data Tables, 1993, 54, 2'
O 0.01158 0.00611 3.04850 2.28680 1.54630 0.86700 13.27710 5.70110 0.32390 32.90890 0.250800013542 'International Tables Volume C Table 6.1.1.4 (pp. 500-502)' 'Henke, Gullikson and Davis, At. Data and Nucl. Data Tables, 1993, 54, 2'
N 0.00653 0.00323 12.21260 3.13220 2.01250 1.16630 0.00570 9.89330 28.99750 0.58260 -11.5290002823 'International Tables Volume C Table 6.1.1.4 (pp. 500-502)' 'Henke, Gullikson and Davis, At. Data and Nucl. Data Tables, 1993, 54, 2'

loop_
_geom_angle_atom_site_label_1
_geom_angle_atom_site_label_2
_geom_angle_atom_site_label_3
_geom_angle
C4 O1 C1 108.62(8)
H1a C1 O1 109.24(6)
H1b C1 O1 109.24(6)
H1b C1 H1a 107.9
C2 C1 O1 111.86(10)
C2 C1 H1a 109.24(6)
C2 C1 H1b 109.24(7)
H2a C2 C1 109.65(7)
H2b C2 C1 109.65(6)
H2b C2 H2a 108.2
N1 C2 C1 110.06(9)
N1 C2 H2a 109.65(5)
N1 C2 H2b 109.65(5)
H1 N1 C2 107.8(9)
C3 N1 C2 109.87(8)
C3 N1 H1 107.2(9)
C5 N1 C2 110.83(8)
C5 N1 H1 108.1(9)
C5 N1 C3 112.76(8)
H3a C3 N1 109.65(5)
H3b C3 N1 109.65(5)
H3b C3 H3a 108.2
C4 C3 N1 110.07(8)
C4 C3 H3a 109.65(6)
C4 C3 H3b 109.65(6)
C3 C4 O1 111.06(9)
H4a C4 O1 109.42(6)
H4a C4 C3 109.42(6)
H4b C4 O1 109.42(6)
H4b C4 C3 109.42(6)
H4b C4 H4a 108.0
H5a C5 N1 109.26(5)
H5b C5 N1 109.26(5)
H5b C5 H5a 107.9
C6 C5 N1 111.80(8)
C6 C5 H5a 109.26(5)
C6 C5 H5b 109.26(6)
C7 C6 C5 114.96(10)
C8 C6 C5 121.16(9)
C8 C6 C7 123.87(10)
H7 C7 C6 118.69(7)
F1 C7 C6 122.62(11)
F1 C7 H7 118.69(6)
C9 C8 C6 121.22(10)
C13 C8 C6 120.94(10)
C13 C8 C9 117.83(10)
H9 C9 C8 119.55(6)
C10 C9 C8 120.90(11)
C10 C9 H9 119.55(7)
H10 C10 C9 119.13(7)
C11 C10 C9 121.74(11)
C11 C10 H10 119.13(7)
C12 C11 C10 117.01(10)
C14 C11 C10 119.60(11)
C14 C11 C12 123.39(11)
H12 C12 C11 119.21(7)
C13 C12 C11 121.58(10)
C13 C12 H12 119.21(7)
C12 C13 C8 120.82(10)
H13 C13 C8 119.59(6)
H13 C13 C12 119.59(7)
C15 C14 C11 112.64(11)
C16 C14 C11 108.91(11)
C16 C14 C15 108.63(12)
C17 C14 C11 108.92(11)
C17 C14 C15 107.88(12)
C17 C14 C16 109.84(14)
H15a C15 C14 109.5
H15b C15 C14 109.5
H15b C15 H15a 109.5
H15c C15 C14 109.5
H15c C15 H15a 109.5
H15c C15 H15b 109.5
H16a C16 C14 109.5
H16b C16 C14 109.5
H16b C16 H16a 109.5
H16c C16 C14 109.5
H16c C16 H16a 109.5
H16c C16 H16b 109.5
H17a C17 C14 109.5
H17b C17 C14 109.5
H17b C17 H17a 109.5
H17c C17 C14 109.5
H17c C17 H17a 109.5
H17c C17 H17b 109.5

loop_
_geom_bond_atom_site_label_1
_geom_bond_atom_site_label_2
_geom_bond_distance
O1 C1 1.4234(15)
O1 C4 1.4228(14)
C1 H1a 0.9900
C1 H1b 0.9900
C1 C2 1.5127(16)
C2 H2a 0.9900
C2 H2b 0.9900
C2 N1 1.4980(13)
N1 H1 0.895(15)
N1 C3 1.5005(13)
N1 C5 1.5095(13)
C3 H3a 0.9900
C3 H3b 0.9900
C3 C4 1.5137(15)
C4 H4a 0.9900
C4 H4b 0.9900
C5 H5a 0.9900
C5 H5b 0.9900
C5 C6 1.5051(15)
C6 C7 1.3279(16)
C6 C8 1.4845(14)
C7 H7 0.9500
C7 F1 1.3500(14)
C8 C9 1.3977(16)
C8 C13 1.3934(15)
C9 H9 0.9500
C9 C10 1.3830(16)
C10 H10 0.9500
C10 C11 1.3994(17)
C11 C12 1.3930(16)
C11 C14 1.5341(16)
C12 H12 0.9500
C12 C13 1.3933(15)
C13 H13 0.9500
C14 C15 1.531(2)
C14 C16 1.532(2)
C14 C17 1.5415(19)
C15 H15a 0.9800
C15 H15b 0.9800
C15 H15c 0.9800
C16 H16a 0.9800
C16 H16b 0.9800
C16 H16c 0.9800
C17 H17a 0.9800
C17 H17b 0.9800
C17 H17c 0.9800
